data_7120187
loop_
_publ_author_name
'Wang, Ze-Shu'
'Tan, Tong-De'
'Wang, Cai-Ming'
'Yuan, Ding-Qiang'
'Zhang, Te'
'zhu, pengfei'
'Zhu, Chunyin'
'Zhou, Jin-Mei'
'Ye, Long-Wu'

_publ_section_title
;
 Dual Gold/Photoredox-Catalyzed Bis-Arylative Cyclization of Chiral
 Homopropargyl Sulfonamides with Diazonium Salts: Rapid Access to
 Enantioenriched 2,3-Dihydropyrroles
;
_journal_name_full 'Chem. Commun.'
_journal_paper_doi 10.1039/C7CC03262E
_journal_year 2017
_chemical_absolute_configuration rm
_chemical_formula_moiety 'C29 H23 F2 N O2 S'
_chemical_formula_sum 'C29 H23 F2 N O2 S'
_chemical_formula_weight 487.54
_chemical_name_systematic (R)-4,5-bis(4-fluorophenyl)-2-phenyl-1-tosyl-2,3-dihydro-1H-pyrrole
_space_group_crystal_system monoclinic
_space_group_IT_number 4
_space_group_name_Hall 'P 2yb'
_space_group_name_H-M_alt 'P 1 21 1'
_symmetry_space_group_name_Hall 'P 2yb'
_symmetry_space_group_name_H-M 'P 1 21 1'
_atom_sites_solution_hydrogens geom
_atom_sites_solution_primary direct
_audit_creation_date 2017-04-02
_audit_creation_method
;
Olex2 1.2
(compiled 2017.03.28 svn.r3405 for OlexSys, GUI svn.r5335)
;
_audit_update_record
;
2017-04-04 deposited with the CCDC.
2017-05-24 downloaded from the CCDC.
;
_cell_angle_alpha 90
_cell_angle_beta 95.780(4)
_cell_angle_gamma 90
_cell_formula_units_Z 2
_cell_length_a 9.287(2)
_cell_length_b 10.555(2)
_cell_length_c 12.485(3)
_cell_measurement_reflns_used 7302
_cell_measurement_temperature 293.15
_cell_measurement_theta_max 28.47
_cell_measurement_theta_min 2.20
_cell_volume 1217.6(5)
_computing_cell_refinement 'SAINT v6.28A (Bruker, 2002)'
_computing_data_reduction 'SAINT v6.28A (Bruker, 2002)'
_computing_molecular_graphics 'Olex2 (Dolomanov et al., 2009)'
_computing_publication_material 'Olex2 (Dolomanov et al., 2009)'
_computing_structure_refinement 'ShelXL (Sheldrick, 2015)'
_computing_structure_solution 'SIR2004 (Burla et al., 2007)'
_diffrn_ambient_temperature 293.15
_diffrn_measured_fraction_theta_full 0.988
_diffrn_measured_fraction_theta_max 0.922
_diffrn_measurement_device_type 'CCD area detector'
_diffrn_measurement_method 'phi and omega scans'
_diffrn_radiation_monochromator graphite
_diffrn_radiation_type MoK\a
_diffrn_radiation_wavelength 0.71073
_diffrn_reflns_av_R_equivalents 0.0293
_diffrn_reflns_av_unetI/netI 0.0420
_diffrn_reflns_Laue_measured_fraction_full 0.988
_diffrn_reflns_Laue_measured_fraction_max 0.922
_diffrn_reflns_limit_h_max 12
_diffrn_reflns_limit_h_min -12
_diffrn_reflns_limit_k_max 13
_diffrn_reflns_limit_k_min -14
_diffrn_reflns_limit_l_max 16
_diffrn_reflns_limit_l_min -16
_diffrn_reflns_number 10225
_diffrn_reflns_point_group_measured_fraction_full 0.992
_diffrn_reflns_point_group_measured_fraction_max 0.924
_diffrn_reflns_theta_full 25.242
_diffrn_reflns_theta_max 28.644
_diffrn_reflns_theta_min 2.204
_exptl_absorpt_coefficient_mu 0.175
_exptl_absorpt_correction_T_max 1.0000
_exptl_absorpt_correction_T_min 0.759814
_exptl_absorpt_correction_type multi-scan
_exptl_absorpt_process_details
;
SADABS v.2.03 (Bruker,200?) was used for absorption correction.
R(int) was 0.1408 before and 0.0551 after correction.
The Ratio of minimum to maximum transmission is 0.7598.
The \l/2 correction factor is 0.0015.
;
_exptl_crystal_colour 'clear light yellow'
_exptl_crystal_colour_lustre clear
_exptl_crystal_colour_modifier light
_exptl_crystal_colour_primary yellow
_exptl_crystal_density_diffrn 1.330
_exptl_crystal_description block
_exptl_crystal_F_000 508
_exptl_crystal_recrystallization_method 'Re-crystallisation from solvent: hexane and ethyl acetate'
_exptl_crystal_size_max 0.3
_exptl_crystal_size_mid 0.2
_exptl_crystal_size_min 0.2
_refine_diff_density_max 0.402
_refine_diff_density_min -0.222
_refine_diff_density_rms 0.048
_refine_ls_abs_structure_details
;
 Refined as an inversion twin.
;
_refine_ls_abs_structure_Flack 0.05(9)
_refine_ls_extinction_method none
_refine_ls_goodness_of_fit_ref 1.125
_refine_ls_hydrogen_treatment constr
_refine_ls_matrix_type full
_refine_ls_number_parameters 318
_refine_ls_number_reflns 5443
_refine_ls_number_restraints 1
_refine_ls_restrained_S_all 1.125
_refine_ls_R_factor_all 0.0470
_refine_ls_R_factor_gt 0.0461
_refine_ls_shift/su_max 0.000
_refine_ls_shift/su_mean 0.000
_refine_ls_structure_factor_coef Fsqd
_refine_ls_weighting_details 'w=1/[\s^2^(Fo^2^)+(0.0642P)^2^+0.0798P] where P=(Fo^2^+2Fc^2^)/3'
_refine_ls_weighting_scheme calc
_refine_ls_wR_factor_gt 0.1165
_refine_ls_wR_factor_ref 0.1172
_reflns_Friedel_coverage 0.903
_reflns_Friedel_fraction_full 0.996
_reflns_Friedel_fraction_max 0.925
_reflns_number_gt 5329
_reflns_number_total 5443
_reflns_threshold_expression 'I > 2\s(I)'
_cod_data_source_file c7cc03262e2.cif
_cod_data_source_block y0330m_pl
_cod_database_code 7120187
_shelx_shelxl_version_number 2014/7
_shelx_space_group_comment
;
The symmetry employed for this shelxl refinement is uniquely defined
by the following loop, which should always be used as a source of
symmetry information in preference to the above space-group names.
They are only intended as comments.
;
_olex2_refinement_description
;
1. Twinned data refinement
 Scales: 0.95(9)
 0.05(9)
2. Fixed Uiso
 At 1.2 times of:
  All C(H) groups, All C(H,H) groups
 At 1.5 times of:
  All C(H,H,H) groups
3.a Ternary CH refined with riding coordinates:
 C1(H1)
3.b Secondary CH2 refined with riding coordinates:
 C2(H2A,H2B)
3.c Aromatic/amide H refined with riding coordinates:
 C16(H16), C21(H21), C10(H10), C29(H29), C18(H18), C12(H12), C7(H7), C19(H19),
 C22(H22), C6(H6), C20(H20), C9(H9), C15(H15), C13(H13), C28(H28), C25(H25),
 C24(H24)
3.d Idealised Me refined as rotating group:
 C27(H27A,H27B,H27C)
;
_olex2_submission_special_instructions 'No special instructions were received'

loop_
_space_group_symop_operation_xyz
'x, y, z'
'-x, y+1/2, -z'

loop_
_atom_site_label
_atom_site_type_symbol
_atom_site_fract_x
_atom_site_fract_y
_atom_site_fract_z
_atom_site_U_iso_or_equiv
_atom_site_adp_type
_atom_site_occupancy
_atom_site_site_symmetry_order
_atom_site_calc_flag
_atom_site_refinement_flags_posn
S1 S 0.04261(6) -0.26888(6) -0.06166(5) 0.03301(17) Uani 1 1 d .
F1 F -0.4530(4) -0.5929(2) -0.64540(19) 0.0819(8) Uani 1 1 d .
F2 F -0.0726(3) 0.1431(2) -0.4480(2) 0.0790(8) Uani 1 1 d .
O1 O 0.0607(2) -0.3006(2) 0.04965(18) 0.0454(5) Uani 1 1 d .
O2 O 0.0791(2) -0.1445(2) -0.0946(2) 0.0451(5) Uani 1 1 d .
N1 N -0.1327(2) -0.29075(19) -0.10098(18) 0.0299(5) Uani 1 1 d .
C17 C -0.3300(3) -0.3687(2) -0.0008(2) 0.0305(5) Uani 1 1 d .
C5 C -0.2878(3) -0.4506(3) -0.3536(2) 0.0344(6) Uani 1 1 d .
C2 C -0.2335(3) -0.4939(3) -0.1510(2) 0.0349(6) Uani 1 1 d .
H2A H -0.1620 -0.5607 -0.1521 0.042 Uiso 1 1 calc R
H2B H -0.3286 -0.5318 -0.1498 0.042 Uiso 1 1 calc R
C11 C -0.1489(3) -0.1799(3) -0.2795(2) 0.0316(5) Uani 1 1 d .
C4 C -0.1713(3) -0.2946(2) -0.2163(2) 0.0305(5) Uani 1 1 d .
C1 C -0.1984(3) -0.4056(2) -0.0545(2) 0.0307(5) Uani 1 1 d .
H1 H -0.1273 -0.4460 -0.0020 0.037 Uiso 1 1 calc R
C16 C -0.1736(4) -0.0601(3) -0.2372(3) 0.0405(7) Uani 1 1 d .
H16 H -0.2074 -0.0538 -0.1698 0.049 Uiso 1 1 calc R
C21 C -0.4820(4) -0.4047(3) 0.1403(3) 0.0452(7) Uani 1 1 d .
H21 H -0.5008 -0.4485 0.2020 0.054 Uiso 1 1 calc R
C10 C -0.3826(4) -0.3790(3) -0.4217(3) 0.0441(7) Uani 1 1 d .
H10 H -0.4084 -0.2981 -0.4011 0.053 Uiso 1 1 calc R
C3 C -0.2291(3) -0.4068(2) -0.2461(2) 0.0312(5) Uani 1 1 d .
C23 C 0.1373(3) -0.3774(3) -0.1351(2) 0.0332(6) Uani 1 1 d .
C29 C 0.1930(4) -0.3371(3) -0.2274(3) 0.0428(7) Uani 1 1 d .
H29 H 0.1851 -0.2527 -0.2485 0.051 Uiso 1 1 calc R
C18 C -0.4272(3) -0.2783(3) -0.0433(2) 0.0398(6) Uani 1 1 d .
H18 H -0.4098 -0.2352 -0.1057 0.048 Uiso 1 1 calc R
C12 C -0.0989(3) -0.1877(3) -0.3796(3) 0.0401(6) Uani 1 1 d .
H12 H -0.0815 -0.2669 -0.4084 0.048 Uiso 1 1 calc R
C7 C -0.3050(4) -0.6189(3) -0.4858(3) 0.0525(8) Uani 1 1 d .
H7 H -0.2784 -0.6988 -0.5083 0.063 Uiso 1 1 calc R
C14 C -0.0996(4) 0.0353(3) -0.3926(3) 0.0513(8) Uani 1 1 d .
C19 C -0.5503(3) -0.2515(3) 0.0065(3) 0.0459(7) Uani 1 1 d .
H19 H -0.6145 -0.1899 -0.0223 0.055 Uiso 1 1 calc R
C22 C -0.3579(3) -0.4300(3) 0.0924(2) 0.0367(6) Uani 1 1 d .
H22 H -0.2922 -0.4893 0.1233 0.044 Uiso 1 1 calc R
C6 C -0.2503(4) -0.5712(3) -0.3867(3) 0.0440(7) Uani 1 1 d .
H6 H -0.1874 -0.6204 -0.3414 0.053 Uiso 1 1 calc R
C20 C -0.5782(3) -0.3150(3) 0.0974(3) 0.0455(7) Uani 1 1 d .
H20 H -0.6617 -0.2976 0.1300 0.055 Uiso 1 1 calc R
C9 C -0.4391(4) -0.4268(3) -0.5199(3) 0.0528(8) Uani 1 1 d .
H9 H -0.5034 -0.3792 -0.5655 0.063 Uiso 1 1 calc R
C15 C -0.1487(4) 0.0487(3) -0.2934(3) 0.0502(8) Uani 1 1 d .
H15 H -0.1647 0.1283 -0.2650 0.060 Uiso 1 1 calc R
C13 C -0.0744(4) -0.0795(3) -0.4382(3) 0.0493(8) Uani 1 1 d .
H13 H -0.0418 -0.0848 -0.5061 0.059 Uiso 1 1 calc R
C28 C 0.2606(4) -0.4236(4) -0.2878(3) 0.0515(8) Uani 1 1 d .
H28 H 0.2990 -0.3964 -0.3498 0.062 Uiso 1 1 calc R
C25 C 0.2168(4) -0.5885(3) -0.1657(3) 0.0501(8) Uani 1 1 d .
H25 H 0.2244 -0.6730 -0.1447 0.060 Uiso 1 1 calc R
C24 C 0.1496(4) -0.5026(3) -0.1033(3) 0.0428(7) Uani 1 1 d .
H24 H 0.1130 -0.5290 -0.0403 0.051 Uiso 1 1 calc R
C8 C -0.3989(5) -0.5455(4) -0.5490(3) 0.0551(9) Uani 1 1 d .
C26 C 0.2730(4) -0.5498(3) -0.2591(3) 0.0474(7) Uani 1 1 d .
C27 C 0.3470(5) -0.6430(4) -0.3257(4) 0.0681(12) Uani 1 1 d .
H27A H 0.3610 -0.6056 -0.3940 0.102 Uiso 1 1 calc GR
H27B H 0.2883 -0.7176 -0.3369 0.102 Uiso 1 1 calc GR
H27C H 0.4392 -0.6656 -0.2889 0.102 Uiso 1 1 calc GR

loop_
_atom_site_aniso_label
_atom_site_aniso_U_11
_atom_site_aniso_U_22
_atom_site_aniso_U_33
_atom_site_aniso_U_23
_atom_site_aniso_U_13
_atom_site_aniso_U_12
S1 0.0324(3) 0.0330(3) 0.0340(3) -0.0062(3) 0.0053(2) -0.0026(3)
F1 0.137(2) 0.0646(15) 0.0377(12) -0.0025(10) -0.0206(13) -0.0254(15)
F2 0.117(2) 0.0501(12) 0.0767(17) 0.0287(12) 0.0408(15) -0.0010(13)
O1 0.0415(11) 0.0585(15) 0.0355(11) -0.0073(9) 0.0007(9) -0.0017(9)
O2 0.0408(11) 0.0367(11) 0.0581(14) -0.0087(10) 0.0065(10) -0.0073(9)
N1 0.0306(9) 0.0279(11) 0.0317(11) 0.0012(8) 0.0053(8) -0.0026(8)
C17 0.0317(12) 0.0289(12) 0.0310(14) -0.0021(10) 0.0044(10) -0.0036(10)
C5 0.0399(13) 0.0314(13) 0.0325(14) -0.0014(10) 0.0069(11) -0.0055(11)
C2 0.0469(15) 0.0252(12) 0.0336(14) 0.0018(10) 0.0085(12) -0.0001(11)
C11 0.0344(13) 0.0284(12) 0.0332(14) 0.0019(10) 0.0093(11) 0.0001(10)
C4 0.0301(11) 0.0313(14) 0.0306(13) 0.0015(10) 0.0060(10) 0.0017(9)
C1 0.0333(12) 0.0266(11) 0.0329(13) 0.0048(10) 0.0061(10) 0.0010(10)
C16 0.0519(17) 0.0338(14) 0.0385(16) 0.0026(12) 0.0180(13) 0.0041(13)
C21 0.0526(17) 0.0455(16) 0.0400(17) 0.0086(13) 0.0165(14) -0.0020(14)
C10 0.0512(17) 0.0348(15) 0.0458(18) 0.0029(12) 0.0021(14) 0.0007(12)
C3 0.0355(12) 0.0265(12) 0.0321(14) 0.0004(10) 0.0061(10) 0.0021(10)
C23 0.0316(12) 0.0363(14) 0.0322(14) -0.0031(11) 0.0055(11) 0.0021(10)
C29 0.0472(16) 0.0384(16) 0.0456(18) 0.0082(13) 0.0181(14) 0.0053(12)
C18 0.0410(13) 0.0427(15) 0.0363(15) 0.0103(13) 0.0071(11) 0.0014(13)
C12 0.0465(16) 0.0391(15) 0.0366(16) -0.0006(12) 0.0135(13) 0.0008(12)
C7 0.074(2) 0.0378(16) 0.0456(19) -0.0105(14) 0.0048(17) -0.0026(16)
C14 0.061(2) 0.0419(17) 0.054(2) 0.0169(15) 0.0215(16) -0.0016(14)
C19 0.0361(13) 0.0489(19) 0.0528(19) 0.0081(15) 0.0056(12) 0.0111(13)
C22 0.0446(15) 0.0296(13) 0.0365(15) 0.0052(11) 0.0064(12) 0.0041(11)
C6 0.0543(18) 0.0371(15) 0.0396(16) -0.0046(13) -0.0006(13) 0.0021(13)
C20 0.0357(14) 0.0543(18) 0.0486(18) 0.0004(14) 0.0151(13) 0.0002(13)
C9 0.065(2) 0.0461(18) 0.0440(19) 0.0109(14) -0.0101(16) -0.0074(15)
C15 0.072(2) 0.0304(14) 0.050(2) 0.0054(13) 0.0182(17) 0.0046(14)
C13 0.062(2) 0.052(2) 0.0376(17) 0.0067(14) 0.0217(15) -0.0032(16)
C28 0.0577(19) 0.059(2) 0.0420(18) 0.0094(15) 0.0231(15) 0.0156(16)
C25 0.063(2) 0.0388(16) 0.0502(19) 0.0088(14) 0.0143(16) 0.0167(14)
C24 0.0498(17) 0.0407(16) 0.0393(16) 0.0089(13) 0.0118(13) 0.0080(13)
C8 0.080(2) 0.0483(18) 0.0360(17) 0.0020(14) -0.0013(17) -0.0229(18)
C26 0.0518(17) 0.0482(17) 0.0431(18) 0.0008(14) 0.0090(14) 0.0168(14)
C27 0.086(3) 0.064(2) 0.057(2) -0.0001(19) 0.023(2) 0.030(2)

loop_
_atom_type_symbol
_atom_type_description
_atom_type_scat_dispersion_real
_atom_type_scat_dispersion_imag
_atom_type_scat_source
C C 0.0033 0.0016 'International Tables Vol C Tables 4.2.6.8 and 6.1.1.4'
H H 0.0000 0.0000 'International Tables Vol C Tables 4.2.6.8 and 6.1.1.4'
F F 0.0171 0.0103 'International Tables Vol C Tables 4.2.6.8 and 6.1.1.4'
N N 0.0061 0.0033 'International Tables Vol C Tables 4.2.6.8 and 6.1.1.4'
O O 0.0106 0.0060 'International Tables Vol C Tables 4.2.6.8 and 6.1.1.4'
S S 0.1246 0.1234 'International Tables Vol C Tables 4.2.6.8 and 6.1.1.4'

loop_
_geom_angle_atom_site_label_1
_geom_angle_atom_site_label_2
_geom_angle_atom_site_label_3
_geom_angle
O1 S1 O2 119.33(14)
O1 S1 N1 105.70(12)
O1 S1 C23 109.89(14)
O2 S1 N1 107.18(12)
O2 S1 C23 107.66(14)
N1 S1 C23 106.33(12)
C4 N1 S1 115.64(17)
C4 N1 C1 106.98(19)
C1 N1 S1 114.87(17)
C18 C17 C1 122.5(2)
C22 C17 C1 119.0(2)
C22 C17 C18 118.5(2)
C10 C5 C3 122.8(3)
C10 C5 C6 118.6(3)
C6 C5 C3 118.5(3)
H2A C2 H2B 109.1
C1 C2 H2A 111.1
C1 C2 H2B 111.1
C3 C2 H2A 111.1
C3 C2 H2B 111.1
C3 C2 C1 103.2(2)
C16 C11 C4 120.2(2)
C12 C11 C4 121.1(2)
C12 C11 C16 118.7(2)
N1 C4 C11 118.4(2)
C3 C4 N1 110.7(2)
C3 C4 C11 130.8(3)
N1 C1 C17 110.0(2)
N1 C1 C2 104.5(2)
N1 C1 H1 109.7
C17 C1 C2 112.9(2)
C17 C1 H1 109.7
C2 C1 H1 109.7
C11 C16 H16 119.4
C15 C16 C11 121.3(3)
C15 C16 H16 119.4
C22 C21 H21 119.9
C20 C21 H21 119.9
C20 C21 C22 120.3(3)
C5 C10 H10 119.8
C9 C10 C5 120.5(3)
C9 C10 H10 119.8
C5 C3 C2 119.4(2)
C4 C3 C5 129.3(3)
C4 C3 C2 111.3(2)
C29 C23 S1 119.0(2)
C29 C23 C24 120.6(3)
C24 C23 S1 120.3(2)
C23 C29 H29 120.5
C28 C29 C23 118.9(3)
C28 C29 H29 120.5
C17 C18 H18 119.8
C17 C18 C19 120.4(3)
C19 C18 H18 119.8
C11 C12 H12 119.5
C11 C12 C13 121.1(3)
C13 C12 H12 119.5
C6 C7 H7 121.0
C8 C7 H7 121.0
C8 C7 C6 117.9(3)
F2 C14 C15 117.8(3)
F2 C14 C13 118.6(3)
C15 C14 C13 123.6(3)
C18 C19 H19 119.8
C20 C19 C18 120.5(3)
C20 C19 H19 119.8
C17 C22 H22 119.6
C21 C22 C17 120.8(3)
C21 C22 H22 119.6
C5 C6 H6 119.4
C7 C6 C5 121.2(3)
C7 C6 H6 119.4
C21 C20 H20 120.2
C19 C20 C21 119.5(3)
C19 C20 H20 120.2
C10 C9 H9 120.6
C8 C9 C10 118.8(3)
C8 C9 H9 120.6
C16 C15 H15 121.2
C14 C15 C16 117.6(3)
C14 C15 H15 121.2
C12 C13 H13 121.1
C14 C13 C12 117.7(3)
C14 C13 H13 121.1
C29 C28 H28 119.0
C29 C28 C26 121.9(3)
C26 C28 H28 119.0
C24 C25 H25 119.7
C24 C25 C26 120.7(3)
C26 C25 H25 119.7
C23 C24 C25 119.5(3)
C23 C24 H24 120.2
C25 C24 H24 120.2
F1 C8 C7 117.8(4)
F1 C8 C9 119.2(4)
C7 C8 C9 123.0(3)
C28 C26 C25 118.3(3)
C28 C26 C27 121.3(3)
C25 C26 C27 120.4(3)
C26 C27 H27A 109.5
C26 C27 H27B 109.5
C26 C27 H27C 109.5
H27A C27 H27B 109.5
H27A C27 H27C 109.5
H27B C27 H27C 109.5

loop_
_geom_bond_atom_site_label_1
_geom_bond_atom_site_label_2
_geom_bond_distance
S1 O1 1.423(2)
S1 O2 1.427(2)
S1 N1 1.669(2)
S1 C23 1.758(3)
F1 C8 1.352(4)
F2 C14 1.368(4)
N1 C4 1.448(4)
N1 C1 1.500(3)
C17 C1 1.503(4)
C17 C18 1.382(4)
C17 C22 1.380(4)
C5 C10 1.386(4)
C5 C3 1.472(4)
C5 C6 1.392(4)
C2 H2A 0.9700
C2 H2B 0.9700
C2 C1 1.532(4)
C2 C3 1.505(4)
C11 C4 1.472(4)
C11 C16 1.398(4)
C11 C12 1.379(4)
C4 C3 1.338(4)
C1 H1 0.9800
C16 H16 0.9300
C16 C15 1.377(4)
C21 H21 0.9300
C21 C22 1.377(4)
C21 C20 1.373(5)
C10 H10 0.9300
C10 C9 1.380(5)
C23 C29 1.377(4)
C23 C24 1.381(4)
C29 H29 0.9300
C29 C28 1.376(5)
C18 H18 0.9300
C18 C19 1.384(4)
C12 H12 0.9300
C12 C13 1.387(4)
C7 H7 0.9300
C7 C6 1.385(5)
C7 C8 1.358(6)
C14 C15 1.369(5)
C14 C13 1.370(5)
C19 H19 0.9300
C19 C20 1.365(5)
C22 H22 0.9300
C6 H6 0.9300
C20 H20 0.9300
C9 H9 0.9300
C9 C8 1.367(5)
C15 H15 0.9300
C13 H13 0.9300
C28 H28 0.9300
C28 C26 1.381(5)
C25 H25 0.9300
C25 C24 1.385(5)
C25 C26 1.387(5)
C24 H24 0.9300
C26 C27 1.499(5)
C27 H27A 0.9600
C27 H27B 0.9600
C27 H27C 0.9600

loop_
_geom_torsion_atom_site_label_1
_geom_torsion_atom_site_label_2
_geom_torsion_atom_site_label_3
_geom_torsion_atom_site_label_4
_geom_torsion
S1 N1 C4 C11 -63.9(3)
S1 N1 C4 C3 118.6(2)
S1 N1 C1 C17 126.1(2)
S1 N1 C1 C2 -112.4(2)
S1 C23 C29 C28 -176.7(3)
S1 C23 C24 C25 176.1(3)
F2 C14 C15 C16 -179.0(3)
F2 C14 C13 C12 178.4(3)
O1 S1 N1 C4 -165.44(18)
O1 S1 N1 C1 -40.0(2)
O1 S1 C23 C29 -149.3(2)
O1 S1 C23 C24 33.7(3)
O2 S1 N1 C4 66.3(2)
O2 S1 N1 C1 -168.30(18)
O2 S1 C23 C29 -17.9(3)
O2 S1 C23 C24 165.1(2)
N1 S1 C23 C29 96.7(3)
N1 S1 C23 C24 -80.3(3)
N1 C4 C3 C5 177.7(3)
N1 C4 C3 C2 -0.9(3)
C17 C18 C19 C20 -0.7(5)
C5 C10 C9 C8 -0.5(5)
C11 C4 C3 C5 0.6(5)
C11 C4 C3 C2 -178.0(2)
C11 C16 C15 C14 0.3(5)
C11 C12 C13 C14 0.8(5)
C4 N1 C1 C17 -104.1(2)
C4 N1 C1 C2 17.4(2)
C4 C11 C16 C15 177.8(3)
C4 C11 C12 C13 -178.4(3)
C1 N1 C4 C11 166.7(2)
C1 N1 C4 C3 -10.8(3)
C1 C17 C18 C19 177.1(3)
C1 C17 C22 C21 -175.9(3)
C1 C2 C3 C5 -167.0(2)
C1 C2 C3 C4 11.8(3)
C16 C11 C4 N1 -37.0(4)
C16 C11 C4 C3 139.9(3)
C16 C11 C12 C13 -0.5(5)
C10 C5 C3 C2 131.5(3)
C10 C5 C3 C4 -47.0(4)
C10 C5 C6 C7 0.6(5)
C10 C9 C8 F1 -179.6(3)
C10 C9 C8 C7 -0.2(6)
C3 C5 C10 C9 -177.3(3)
C3 C5 C6 C7 178.3(3)
C3 C2 C1 N1 -17.2(3)
C3 C2 C1 C17 102.4(2)
C23 S1 N1 C4 -48.7(2)
C23 S1 N1 C1 76.8(2)
C23 C29 C28 C26 0.6(6)
C29 C23 C24 C25 -0.9(5)
C29 C28 C26 C25 -0.8(6)
C29 C28 C26 C27 -180.0(4)
C18 C17 C1 N1 39.1(4)
C18 C17 C1 C2 -77.3(3)
C18 C17 C22 C21 1.9(4)
C18 C19 C20 C21 0.9(6)
C12 C11 C4 N1 140.9(3)
C12 C11 C4 C3 -42.2(4)
C12 C11 C16 C15 -0.1(5)
C22 C17 C1 N1 -143.2(2)
C22 C17 C1 C2 100.4(3)
C22 C17 C18 C19 -0.7(5)
C22 C21 C20 C19 0.4(5)
C6 C5 C10 C9 0.3(5)
C6 C5 C3 C2 -46.1(4)
C6 C5 C3 C4 135.4(3)
C6 C7 C8 F1 -179.5(3)
C6 C7 C8 C9 1.1(6)
C20 C21 C22 C17 -1.8(5)
C15 C14 C13 C12 -0.6(6)
C13 C14 C15 C16 0.1(6)
C24 C23 C29 C28 0.3(5)
C24 C25 C26 C28 0.3(6)
C24 C25 C26 C27 179.4(4)
C8 C7 C6 C5 -1.3(6)
C26 C25 C24 C23 0.6(6)

loop_
_twin_individual_id
_twin_individual_mass_fraction_refined
1 0.95(9)
2 0.05(9)
